data_2023305
loop_
_publ_author_name
'Mrad, Houda'
'Maalaoui, Ahlem'
'Rzaigui, Mohamed'
'Akriche, Samah'

_publ_section_title
;
 Synthesis and structure of pentakis(2-aminopyridinium)
 nonavanado(V)tellurate(VI)
;
_journal_coeditor_code HB8109
_journal_issue 12
_journal_name_full 'Acta Crystallographica Section E Crystallographic Communications'
_journal_paper_doi 10.1107/S2056989024010533
_journal_volume 80
_journal_year 2024
_chemical_formula_iupac '(C5 H7 N2)5 [Te V9 O28]'
_chemical_formula_moiety '5(C5 H7 N2 +), O28 Te V9 5-'
_chemical_formula_structural 'Te V9 O28, (C5 H7 N2)5'
_chemical_formula_sum 'C25 H35 N10 O28 Te V9'
_chemical_formula_weight 1509.69
_chemical_name_systematic
;
Pentakis(2-aminopyridinium) nonavanado(V)tellurate(VI)
;
_space_group_crystal_system monoclinic
_space_group_IT_number 14
_space_group_name_Hall '-P 2ybc'
_space_group_name_H-M_alt 'P 1 21/c 1'
_atom_sites_solution_hydrogens difmap
_atom_sites_solution_primary direct
_atom_sites_solution_secondary difmap
_audit_creation_method SHELXL-2013
_cell_angle_alpha 90
_cell_angle_beta 122.530(10)
_cell_angle_gamma 90
_cell_formula_units_Z 4
_cell_length_a 11.661(2)
_cell_length_b 23.251(2)
_cell_length_c 19.602(3)
_cell_measurement_reflns_used 25
_cell_measurement_temperature 293(2)
_cell_measurement_theta_max 11
_cell_measurement_theta_min 9
_cell_volume 4480.9(12)
_computing_cell_refinement
;
CAD-4 Express (Enraf--Nonius, 1994)
;
_computing_data_collection
;
CAD-4 Express (Enraf--Nonius, 1994)
;
_computing_data_reduction
;
XCAD4 (Harms & Wocadlo, 1996)
;
_computing_molecular_graphics
;
DIAMOND (Brandenburg & Putz, 2005)
;
_computing_publication_material
;
WinGX publication routines (Farrugia, 2012) and <i>CrystalExplorer</i>
(Wolff et al., 2012)
;
_computing_structure_refinement
;
<i>SHELXL2018/3</i> (Sheldrick, 2015)
;
_computing_structure_solution
;
SHELXS97 (Sheldrick, 2008)
;
_diffrn_ambient_temperature 293(2)
_diffrn_detector 'scintillation LiI'
_diffrn_measured_fraction_theta_full 0.997
_diffrn_measured_fraction_theta_max 0.995
_diffrn_measurement_device '\k-geometry diffractometer'
_diffrn_measurement_device_type 'Enraf--Nonius CAD-4'
_diffrn_measurement_method 'non-profiled omega scans'
_diffrn_radiation_monochromator graphite
_diffrn_radiation_probe x-ray
_diffrn_radiation_type AgK\a
_diffrn_radiation_wavelength 0.56087
_diffrn_reflns_av_R_equivalents 0.0476
_diffrn_reflns_av_unetI/netI 0.1042
_diffrn_reflns_limit_h_max 19
_diffrn_reflns_limit_h_min -19
_diffrn_reflns_limit_k_max 1
_diffrn_reflns_limit_k_min -38
_diffrn_reflns_limit_l_max 32
_diffrn_reflns_limit_l_min -21
_diffrn_reflns_number 25752
_diffrn_reflns_theta_full 19.665
_diffrn_reflns_theta_max 27.986
_diffrn_reflns_theta_min 2.064
_diffrn_source 'Enraf Nonius FR590'
_diffrn_standards_decay_% -2
_diffrn_standards_interval_time 120
_diffrn_standards_number 2
_exptl_absorpt_coefficient_mu 1.312
_exptl_absorpt_correction_T_max 0.8067
_exptl_absorpt_correction_T_min 0.7445
_exptl_absorpt_correction_type multi-scan
_exptl_absorpt_process_details
;
(Blessing, 1995)
;
_exptl_crystal_colour yellow
_exptl_crystal_density_diffrn 2.238
_exptl_crystal_description prism
_exptl_crystal_F_000 2952
_exptl_crystal_size_max 0.25
_exptl_crystal_size_mid 0.19
_exptl_crystal_size_min 0.13
_refine_diff_density_max 1.191
_refine_diff_density_min -1.743
_refine_ls_extinction_method none
_refine_ls_goodness_of_fit_ref 1.033
_refine_ls_hydrogen_treatment constr
_refine_ls_matrix_type full
_refine_ls_number_parameters 658
_refine_ls_number_reflns 21889
_refine_ls_number_restraints 0
_refine_ls_restrained_S_all 1.033
_refine_ls_R_factor_all 0.1818
_refine_ls_R_factor_gt 0.0760
_refine_ls_shift/su_max 0.000
_refine_ls_shift/su_mean 0.000
_refine_ls_structure_factor_coef Fsqd
_refine_ls_weighting_details 'w=1/[\s^2^(Fo^2^)+(0.0646P)^2^+23.7680P] where P=(Fo^2^+2Fc^2^)/3'
_refine_ls_weighting_scheme calc
_refine_ls_wR_factor_gt 0.1718
_refine_ls_wR_factor_ref 0.2112
_reflns_number_gt 10265
_reflns_number_total 21889
_reflns_threshold_expression 'I > 2\s(I)'
_cod_data_source_file hb8109.cif
_cod_data_source_block I
_cod_original_cell_volume 4481.1(12)
_cod_original_sg_symbol_H-M 'P 21/c'
_cod_database_code 2023305
_shelx_space_group_comment
;
The symmetry employed for this shelxl refinement is uniquely defined
by the following loop, which should always be used as a source of
symmetry information in preference to the above space-group names.
They are only intended as comments.
;
_shelxl_version_number .2013

loop_
_space_group_symop_operation_xyz
'x, y, z'
'-x, y+1/2, -z+1/2'
'-x, -y, -z'
'x, -y-1/2, z-1/2'

loop_
_atom_site_type_symbol
_atom_site_label
_atom_site_fract_x
_atom_site_fract_y
_atom_site_fract_z
_atom_site_U_iso_or_equiv
_atom_site_adp_type
_atom_site_calc_flag
_atom_site_occupancy
_atom_site_disorder_assembly
_atom_site_disorder_group
V V1 -0.04965(9) 0.09075(4) 0.20903(6) 0.02450(19) Uani d 1 . .
V V2 0.08300(10) 0.20810(4) 0.20870(6) 0.02400(19) Uani d 1 . .
V V3 0.10819(10) 0.16241(4) 0.36755(6) 0.02479(19) Uani d 1 . .
V V4 0.22827(9) 0.04297(4) 0.35456(6) 0.02207(18) Uani d 1 . .
V V5 0.33925(9) 0.20776(4) 0.19507(6) 0.02098(18) Uani d 1 . .
V V6 0.48299(9) 0.04162(4) 0.33892(6) 0.02189(18) Uani d 1 . .
V V7 0.45911(10) 0.09044(4) 0.18122(6) 0.02306(18) Uani d 1 . .
V V8 0.61987(9) 0.15934(4) 0.34255(6) 0.02428(19) Uani d 1 . .
Te Te1 0.20032(5) 0.08920(2) 0.19110(3) 0.02224(11) Uani d 0.5 A 1
V V9 0.20032(5) 0.08920(2) 0.19110(3) 0.02224(11) Uani d 0.5 A 2
Te Te2 0.36502(5) 0.16117(2) 0.35539(3) 0.01968(10) Uani d 0.5 A 1
V V10 0.36502(5) 0.16117(2) 0.35539(3) 0.01968(10) Uani d 0.5 A 2
O O1C 0.1777(4) 0.12502(15) 0.2795(2) 0.0194(7) Uani d 1 . .
O O2C 0.3881(4) 0.12507(15) 0.2679(2) 0.0184(7) Uani d 1 . .
O O1E -0.1978(4) 0.0632(2) 0.1558(3) 0.0345(10) Uani d 1 . .
O O2E 0.0345(4) 0.26655(19) 0.1575(3) 0.0334(10) Uani d 1 . .
O O3E 0.0777(5) 0.18882(19) 0.4322(3) 0.0349(10) Uani d 1 . .
O O4E 0.2796(4) -0.01547(18) 0.4051(3) 0.0291(9) Uani d 1 . .
O O5E 0.2880(4) 0.26650(18) 0.1446(3) 0.0303(9) Uani d 1 . .
O O6E 0.5314(4) -0.01715(18) 0.3887(3) 0.0323(9) Uani d 1 . .
O O7E 0.4904(5) 0.0649(2) 0.1165(3) 0.0331(10) Uani d 1 . .
O O8E 0.7705(4) 0.1847(2) 0.3991(3) 0.0351(10) Uani d 1 . .
O O1 -0.0473(4) 0.12517(18) 0.2928(3) 0.0279(8) Uani d 1 . .
O O2 -0.0658(4) 0.16167(18) 0.1600(3) 0.0281(8) Uani d 1 . .
O O3 0.6150(4) 0.12598(17) 0.2562(2) 0.0253(8) Uani d 1 . .
O O4 0.0704(4) 0.22175(17) 0.2957(3) 0.0274(8) Uani d 1 . .
O O5 0.0520(4) 0.02864(17) 0.2764(2) 0.0252(8) Uani d 1 . .
O O6 0.1898(4) 0.09013(18) 0.4131(2) 0.0254(8) Uani d 1 . .
O O7 0.3775(4) 0.16162(17) 0.1356(2) 0.0238(8) Uani d 1 . .
O O8 0.5151(4) 0.22191(17) 0.2729(2) 0.0241(8) Uani d 1 . .
O O9 0.6298(4) 0.08877(17) 0.3882(2) 0.0250(8) Uani d 1 . .
O O10 0.4971(4) 0.02920(17) 0.2523(2) 0.0242(8) Uani d 1 . .
O O11 0.4076(4) 0.08450(16) 0.3978(2) 0.0201(7) Uani d 1 . .
O O12 0.2858(4) 0.22228(15) 0.2773(2) 0.0207(7) Uani d 1 . .
O O13 0.2804(4) 0.02707(16) 0.2701(2) 0.0196(7) Uani d 1 . .
O O14 0.1581(4) 0.16667(16) 0.1492(2) 0.0218(7) Uani d 1 . .
O O15 0.0311(4) 0.06384(17) 0.1429(2) 0.0250(8) Uani d 1 . .
O O16 0.3056(4) 0.18699(17) 0.4170(2) 0.0258(8) Uani d 1 . .
O O17 0.5353(4) 0.18601(17) 0.4046(2) 0.0244(8) Uani d 1 . .
O O18 0.2607(4) 0.06431(17) 0.1304(2) 0.0259(8) Uani d 1 . .
N N1 -0.0124(6) 0.0239(3) 0.5776(4) 0.0454(15) Uani d 1 . .
H H1 -0.0643 -0.0021 0.5783 0.055 Uiso calc 1 . .
N N2 0.1895(7) -0.0268(3) 0.6727(4) 0.0466(16) Uani d 1 . .
H H2A 0.1414 -0.0544 0.6739 0.056 Uiso calc 1 . .
H H2B 0.2768 -0.0288 0.7019 0.056 Uiso calc 1 . .
C C1 0.1300(6) 0.0180(3) 0.6268(4) 0.0304(12) Uani d 1 . .
C C2 0.2068(7) 0.0636(3) 0.6223(4) 0.0385(15) Uani d 1 . .
H H2 0.3013 0.0623 0.6537 0.046 Uiso calc 1 . .
C C3 0.1435(9) 0.1084(3) 0.5729(5) 0.0475(18) Uani d 1 . .
H H3 0.1952 0.1377 0.5701 0.057 Uiso calc 1 . .
C C4 0.0094(7) 0.1119(3) 0.5281(4) 0.0350(14) Uani d 1 . .
H H4 -0.0318 0.1438 0.4950 0.042 Uiso calc 1 . .
C C5 -0.0669(7) 0.0704(4) 0.5297(4) 0.0445(18) Uani d 1 . .
H H5 -0.1611 0.0735 0.4968 0.053 Uiso calc 1 . .
N N3 0.2068(7) 0.1563(3) 0.8399(4) 0.0481(16) Uani d 1 . .
H H3A 0.2313 0.1862 0.8249 0.058 Uiso calc 1 . .
N N4 0.3077(6) 0.1934(2) 0.9747(3) 0.0378(13) Uani d 1 . .
H H4A 0.3277 0.1892 1.0236 0.045 Uiso calc 1 . .
H H4B 0.3303 0.2243 0.9609 0.045 Uiso calc 1 . .
C C6 0.2417(6) 0.1519(3) 0.9207(4) 0.0293(12) Uani d 1 . .
C C7 0.2030(7) 0.1005(3) 0.9413(4) 0.0332(13) Uani d 1 . .
H H7 0.2255 0.0945 0.9940 0.040 Uiso calc 1 . .
C C8 0.1334(7) 0.0602(3) 0.8843(5) 0.0390(15) Uani d 1 . .
H H8 0.1085 0.0266 0.8987 0.047 Uiso calc 1 . .
C C9 0.0989(6) 0.0666(2) 0.8084(4) 0.0284(11) Uani d 1 . .
H H9 0.0495 0.0379 0.7708 0.034 Uiso calc 1 . .
C C10 0.1343(8) 0.1138(3) 0.7853(5) 0.0451(17) Uani d 1 . .
H H10 0.1096 0.1177 0.7318 0.054 Uiso calc 1 . .
N N5 0.5217(7) 0.0852(3) 0.8616(4) 0.0536(17) Uani d 1 . .
H H5A 0.4945 0.0536 0.8348 0.064 Uiso calc 1 . .
N N6 0.6012(8) 0.0360(3) 0.9866(4) 0.057(2) Uani d 1 . .
H H6A 0.6405 0.0363 1.0384 0.068 Uiso calc 1 . .
H H6B 0.5752 0.0040 0.9606 0.068 Uiso calc 1 . .
C C11 0.5809(7) 0.0847(3) 0.9469(4) 0.0351(14) Uani d 1 . .
C C12 0.6208(8) 0.1373(3) 0.9858(5) 0.0483(19) Uani d 1 . .
H H12 0.6587 0.1394 1.0413 0.058 Uiso calc 1 . .
C C13 0.6045(9) 0.1859(3) 0.9429(5) 0.054(2) Uani d 1 . .
H H13 0.6326 0.2210 0.9697 0.065 Uiso calc 1 . .
C C14 0.5497(7) 0.1844(3) 0.8637(4) 0.0382(15) Uani d 1 . .
H H14 0.5397 0.2183 0.8358 0.046 Uiso calc 1 . .
C C15 0.5084(8) 0.1344(3) 0.8233(5) 0.0474(18) Uani d 1 . .
H H15 0.4699 0.1341 0.7677 0.057 Uiso calc 1 . .
N N7 0.9043(7) 0.1101(3) 0.9559(4) 0.0486(16) Uani d 1 . .
H H7A 0.9288 0.1059 1.0056 0.058 Uiso calc 1 . .
N N8 0.9909(7) 0.2065(3) 0.9791(4) 0.0481(16) Uani d 1 . .
H H8A 1.0041 0.2383 0.9620 0.058 Uiso calc 1 . .
H H8B 1.0190 0.2025 1.0294 0.058 Uiso calc 1 . .
C C16 0.9275(7) 0.1637(3) 0.9281(4) 0.0342(13) Uani d 1 . .
C C17 0.8790(8) 0.1676(3) 0.8452(4) 0.0428(17) Uani d 1 . .
H H17 0.8876 0.2017 0.8236 0.051 Uiso calc 1 . .
C C18 0.8194(8) 0.1207(3) 0.7970(4) 0.0479(19) Uani d 1 . .
H H18 0.7905 0.1229 0.7427 0.057 Uiso calc 1 . .
C C19 0.8012(7) 0.0718(3) 0.8253(4) 0.0350(14) Uani d 1 . .
H H19 0.7582 0.0410 0.7902 0.042 Uiso calc 1 . .
C C20 0.8432(7) 0.0662(3) 0.9024(5) 0.0415(16) Uani d 1 . .
H H20 0.8306 0.0313 0.9206 0.050 Uiso calc 1 . .
N N9 0.5489(7) 0.2953(3) 0.1326(5) 0.058(2) Uani d 1 . .
H H9A 0.5021 0.2796 0.1497 0.070 Uiso calc 1 . .
N N10 0.7082(7) 0.2180(3) 0.1817(4) 0.0533(17) Uani d 1 . .
H H10A 0.6639 0.2009 0.1995 0.064 Uiso calc 1 . .
H H10B 0.7802 0.2024 0.1880 0.064 Uiso calc 1 . .
C C21 0.6657(6) 0.2680(3) 0.1446(4) 0.0305(12) Uani d 1 . .
C C22 0.7364(7) 0.2980(3) 0.1143(5) 0.0393(15) Uani d 1 . .
H H22 0.8148 0.2823 0.1203 0.047 Uiso calc 1 . .
C C23 0.6885(8) 0.3491(3) 0.0767(4) 0.0427(17) Uani d 1 . .
H H23 0.7332 0.3673 0.0552 0.051 Uiso calc 1 . .
C C24 0.5814(6) 0.3742(2) 0.0694(4) 0.0313(13) Uani d 1 . .
H H24 0.5564 0.4109 0.0474 0.038 Uiso calc 1 . .
C C25 0.5100(7) 0.3475(3) 0.0933(5) 0.0457(18) Uani d 1 . .
H H25 0.4301 0.3645 0.0832 0.055 Uiso calc 1 . .

loop_
_atom_site_aniso_label
_atom_site_aniso_U_11
_atom_site_aniso_U_22
_atom_site_aniso_U_33
_atom_site_aniso_U_12
_atom_site_aniso_U_13
_atom_site_aniso_U_23
V1 0.0177(4) 0.0258(5) 0.0284(5) -0.0012(4) 0.0114(4) 0.0006(4)
V2 0.0217(4) 0.0225(4) 0.0293(5) 0.0046(3) 0.0147(4) 0.0060(4)
V3 0.0289(5) 0.0225(4) 0.0302(5) 0.0015(4) 0.0207(4) -0.0011(4)
V4 0.0231(4) 0.0190(4) 0.0253(4) 0.0007(3) 0.0138(4) 0.0040(3)
V5 0.0199(4) 0.0195(4) 0.0237(4) -0.0004(3) 0.0119(4) 0.0035(3)
V6 0.0195(4) 0.0201(4) 0.0254(4) 0.0027(3) 0.0116(4) 0.0030(3)
V7 0.0223(4) 0.0253(4) 0.0239(4) 0.0002(4) 0.0141(4) -0.0024(4)
V8 0.0174(4) 0.0250(5) 0.0267(5) -0.0020(3) 0.0094(4) -0.0028(4)
Te1 0.0202(2) 0.0230(2) 0.0224(2) -0.00086(19) 0.0107(2) -0.0001(2)
V9 0.0202(2) 0.0230(2) 0.0224(2) -0.00086(19) 0.0107(2) -0.0001(2)
Te2 0.0208(2) 0.0180(2) 0.0200(2) 0.00005(18) 0.01080(18) 0.00028(18)
V10 0.0208(2) 0.0180(2) 0.0200(2) 0.00005(18) 0.01080(18) 0.00028(18)
O1C 0.0188(16) 0.0179(16) 0.0239(17) -0.0015(13) 0.0131(14) -0.0024(14)
O2C 0.0186(16) 0.0144(15) 0.0226(17) -0.0016(13) 0.0114(14) -0.0013(13)
O1E 0.0215(19) 0.042(3) 0.035(2) -0.0065(18) 0.0117(18) -0.002(2)
O2E 0.029(2) 0.029(2) 0.044(3) 0.0088(17) 0.021(2) 0.0153(19)
O3E 0.047(3) 0.032(2) 0.038(2) 0.001(2) 0.031(2) -0.0063(19)
O4E 0.032(2) 0.026(2) 0.030(2) 0.0061(17) 0.0166(18) 0.0089(17)
O5E 0.030(2) 0.029(2) 0.034(2) 0.0015(17) 0.0183(18) 0.0066(18)
O6E 0.032(2) 0.027(2) 0.038(2) 0.0079(18) 0.019(2) 0.0105(18)
O7E 0.033(2) 0.042(3) 0.031(2) -0.0019(19) 0.0212(19) -0.0062(19)
O8E 0.023(2) 0.037(2) 0.037(2) -0.0078(18) 0.0104(18) -0.008(2)
O1 0.028(2) 0.029(2) 0.034(2) 0.0017(17) 0.0212(18) 0.0028(17)
O2 0.0166(17) 0.028(2) 0.037(2) 0.0033(15) 0.0122(16) 0.0063(18)
O3 0.0210(18) 0.0259(19) 0.030(2) 0.0014(15) 0.0147(16) 0.0015(16)
O4 0.029(2) 0.0196(18) 0.037(2) 0.0035(15) 0.0198(19) 0.0025(16)
O5 0.0261(19) 0.0220(18) 0.0282(19) -0.0037(15) 0.0150(16) 0.0015(15)
O6 0.030(2) 0.0274(19) 0.0267(19) 0.0042(16) 0.0204(17) 0.0027(16)
O7 0.0254(18) 0.0252(19) 0.0233(18) 0.0035(15) 0.0147(16) 0.0041(15)
O8 0.0235(18) 0.0240(18) 0.0255(19) -0.0027(15) 0.0136(16) -0.0021(15)
O9 0.0157(16) 0.0276(19) 0.0241(18) -0.0007(15) 0.0058(14) -0.0019(16)
O10 0.0233(18) 0.0223(18) 0.0277(19) 0.0027(14) 0.0141(16) -0.0004(15)
O11 0.0218(17) 0.0216(17) 0.0166(15) 0.0026(14) 0.0102(14) 0.0004(13)
O12 0.0182(16) 0.0186(16) 0.0233(17) 0.0029(13) 0.0099(14) 0.0012(14)
O13 0.0200(16) 0.0220(17) 0.0162(15) 0.0041(14) 0.0093(14) 0.0017(13)
O14 0.0184(17) 0.0242(18) 0.0216(17) -0.0004(14) 0.0100(15) 0.0019(14)
O15 0.0243(19) 0.0237(19) 0.0263(19) -0.0024(15) 0.0132(16) -0.0021(15)
O16 0.031(2) 0.0213(18) 0.027(2) 0.0015(16) 0.0171(17) -0.0018(15)
O17 0.0229(18) 0.0236(19) 0.0225(18) -0.0043(15) 0.0094(15) -0.0048(15)
O18 0.0260(19) 0.0245(19) 0.027(2) -0.0025(15) 0.0145(17) -0.0060(16)
N1 0.039(3) 0.058(4) 0.052(4) -0.007(3) 0.033(3) -0.003(3)
N2 0.045(3) 0.047(4) 0.056(4) 0.017(3) 0.033(3) 0.026(3)
C1 0.027(3) 0.038(3) 0.028(3) 0.005(2) 0.017(2) 0.003(2)
C2 0.028(3) 0.047(4) 0.039(4) -0.002(3) 0.016(3) 0.000(3)
C3 0.060(5) 0.034(4) 0.058(5) -0.010(3) 0.038(4) 0.002(3)
C4 0.040(3) 0.022(3) 0.038(3) 0.007(2) 0.017(3) 0.011(2)
C5 0.037(4) 0.066(5) 0.029(3) 0.021(3) 0.016(3) -0.001(3)
N3 0.067(4) 0.032(3) 0.057(4) 0.005(3) 0.041(4) 0.008(3)
N4 0.055(4) 0.025(3) 0.037(3) -0.011(2) 0.028(3) 0.000(2)
C6 0.032(3) 0.024(3) 0.034(3) 0.001(2) 0.019(3) 0.001(2)
C7 0.033(3) 0.034(3) 0.031(3) 0.000(2) 0.017(3) 0.006(2)
C8 0.033(3) 0.027(3) 0.052(4) -0.001(3) 0.020(3) 0.006(3)
C9 0.030(3) 0.023(3) 0.028(3) -0.002(2) 0.013(2) -0.007(2)
C10 0.061(5) 0.037(4) 0.038(4) 0.001(3) 0.027(4) -0.009(3)
N5 0.059(4) 0.046(4) 0.051(4) 0.000(3) 0.027(4) -0.005(3)
N6 0.089(5) 0.022(3) 0.039(3) -0.005(3) 0.021(4) 0.006(2)
C11 0.040(3) 0.022(3) 0.032(3) 0.001(2) 0.012(3) 0.000(2)
C12 0.062(5) 0.028(3) 0.035(4) 0.008(3) 0.013(3) -0.001(3)
C13 0.058(5) 0.024(3) 0.052(5) 0.003(3) 0.010(4) 0.001(3)
C14 0.042(4) 0.023(3) 0.033(3) 0.001(3) 0.010(3) 0.013(2)
C15 0.049(4) 0.046(4) 0.035(4) 0.004(3) 0.013(3) 0.012(3)
N7 0.047(4) 0.054(4) 0.042(3) -0.007(3) 0.023(3) 0.000(3)
N8 0.066(4) 0.031(3) 0.031(3) -0.014(3) 0.015(3) -0.002(2)
C16 0.034(3) 0.029(3) 0.032(3) 0.000(3) 0.013(3) 0.001(2)
C17 0.066(5) 0.028(3) 0.030(3) 0.000(3) 0.023(3) 0.009(3)
C18 0.057(5) 0.040(4) 0.028(3) 0.006(3) 0.011(3) -0.003(3)
C19 0.031(3) 0.025(3) 0.034(3) -0.001(2) 0.008(3) -0.011(2)
C20 0.037(4) 0.023(3) 0.058(5) -0.006(3) 0.021(3) -0.004(3)
N9 0.050(4) 0.053(4) 0.092(6) -0.011(3) 0.051(4) -0.005(4)
N10 0.061(4) 0.036(3) 0.067(5) 0.008(3) 0.038(4) 0.018(3)
C21 0.030(3) 0.033(3) 0.031(3) -0.001(2) 0.018(2) 0.007(2)
C22 0.030(3) 0.044(4) 0.056(4) -0.005(3) 0.031(3) -0.004(3)
C23 0.056(4) 0.040(4) 0.040(4) -0.021(3) 0.031(4) -0.004(3)
C24 0.036(3) 0.016(2) 0.033(3) 0.004(2) 0.012(3) 0.005(2)
C25 0.027(3) 0.046(4) 0.053(4) 0.011(3) 0.014(3) -0.001(3)

loop_
_atom_type_symbol
_atom_type_description
_atom_type_scat_dispersion_real
_atom_type_scat_dispersion_imag
_atom_type_scat_source
C C 0.0015 0.0009 'International Tables Vol C Tables 4.2.6.8 and 6.1.1.4'
H H 0.0000 0.0000 'International Tables Vol C Tables 4.2.6.8 and 6.1.1.4'
N N 0.0030 0.0019 'International Tables Vol C Tables 4.2.6.8 and 6.1.1.4'
O O 0.0056 0.0036 'International Tables Vol C Tables 4.2.6.8 and 6.1.1.4'
Te Te -0.9710 1.0960 'International Tables Vol C Tables 4.2.6.8 and 6.1.1.4'
V V 0.2276 0.3376 'International Tables Vol C Tables 4.2.6.8 and 6.1.1.4'

loop_
_geom_angle_atom_site_label_1
_geom_angle_atom_site_label_2
_geom_angle_atom_site_label_3
_geom_angle_site_symmetry_1
_geom_angle_site_symmetry_3
_geom_angle
_geom_angle_publ_flag
O1E V1 O1 . . 104.6(2) ?
O1E V1 O2 . . 104.1(2) ?
O1 V1 O2 . . 91.42(19) ?
O1E V1 O5 . . 101.7(2) ?
O1 V1 O5 . . 90.34(19) ?
O2 V1 O5 . . 152.78(17) ?
O1E V1 O15 . . 99.6(2) ?
O1 V1 O15 . . 155.70(18) ?
O2 V1 O15 . . 84.15(18) ?
O5 V1 O15 . . 83.16(17) ?
O1E V1 O1C . . 173.4(2) ?
O1 V1 O1C . . 81.78(16) ?
O2 V1 O1C . . 76.99(15) ?
O5 V1 O1C . . 76.40(15) ?
O15 V1 O1C . . 73.94(14) ?
O2E V2 O4 . . 105.1(2) ?
O2E V2 O2 . . 105.0(2) ?
O4 V2 O2 . . 93.47(19) ?
O2E V2 O12 . . 99.83(19) ?
O4 V2 O12 . . 90.20(17) ?
O2 V2 O12 . . 152.94(17) ?
O2E V2 O14 . . 99.1(2) ?
O4 V2 O14 . . 153.70(17) ?
O2 V2 O14 . . 90.08(17) ?
O12 V2 O14 . . 75.45(15) ?
O2E V2 O1C . . 171.85(19) ?
O4 V2 O1C . . 80.48(16) ?
O2 V2 O1C . . 80.23(16) ?
O12 V2 O1C . . 73.96(14) ?
O14 V2 O1C . . 74.46(14) ?
O3E V3 O1 . . 105.6(2) ?
O3E V3 O4 . . 104.6(2) ?
O1 V3 O4 . . 90.89(19) ?
O3E V3 O6 . . 103.5(2) ?
O1 V3 O6 . . 89.30(19) ?
O4 V3 O6 . . 150.70(17) ?
O3E V3 O16 . . 100.9(2) ?
O1 V3 O16 . . 153.48(17) ?
O4 V3 O16 . . 84.20(17) ?
O6 V3 O16 . . 82.68(17) ?
O3E V3 O1C . . 174.3(2) ?
O1 V3 O1C . . 80.04(15) ?
O4 V3 O1C . . 76.06(15) ?
O6 V3 O1C . . 75.12(15) ?
O16 V3 O1C . . 73.48(14) ?
O4E V4 O6 . . 105.1(2) ?
O4E V4 O5 . . 104.1(2) ?
O6 V4 O5 . . 95.27(19) ?
O4E V4 O11 . . 100.81(19) ?
O6 V4 O11 . . 89.92(17) ?
O5 V4 O11 . . 152.19(17) ?
O4E V4 O13 . . 99.75(19) ?
O6 V4 O13 . . 152.93(17) ?
O5 V4 O13 . . 88.79(16) ?
O11 V4 O13 . . 74.93(15) ?
O4E V4 O1C . . 172.39(18) ?
O6 V4 O1C . . 80.60(16) ?
O5 V4 O1C . . 80.03(15) ?
O11 V4 O1C . . 73.89(14) ?
O13 V4 O1C . . 73.76(14) ?
O5E V5 O7 . . 104.3(2) ?
O5E V5 O8 . . 104.1(2) ?
O7 V5 O8 . . 95.22(18) ?
O5E V5 O14 . . 99.98(19) ?
O7 V5 O14 . . 89.63(17) ?
O8 V5 O14 . . 153.42(17) ?
O5E V5 O12 . . 100.09(19) ?
O7 V5 O12 . . 153.11(17) ?
O8 V5 O12 . . 89.60(16) ?
O14 V5 O12 . . 75.06(15) ?
O5E V5 O2C . . 172.62(18) ?
O7 V5 O2C . . 80.70(15) ?
O8 V5 O2C . . 80.62(16) ?
O14 V5 O2C . . 74.39(14) ?
O12 V5 O2C . . 74.01(14) ?
O6E V6 O9 . . 105.6(2) ?
O6E V6 O10 . . 104.8(2) ?
O9 V6 O10 . . 93.46(18) ?
O6E V6 O13 . . 99.6(2) ?
O9 V6 O13 . . 152.42(17) ?
O10 V6 O13 . . 90.62(16) ?
O6E V6 O11 . . 101.0(2) ?
O9 V6 O11 . . 88.47(17) ?
O10 V6 O11 . . 152.55(17) ?
O13 V6 O11 . . 75.85(15) ?
O6E V6 O2C . . 172.43(19) ?
O9 V6 O2C . . 79.70(16) ?
O10 V6 O2C . . 79.87(16) ?
O13 V6 O2C . . 74.19(14) ?
O11 V6 O2C . . 73.54(14) ?
O7E V7 O3 . . 104.7(2) ?
O7E V7 O10 . . 104.1(2) ?
O3 V7 O10 . . 90.59(18) ?
O7E V7 O7 . . 102.8(2) ?
O3 V7 O7 . . 90.85(18) ?
O10 V7 O7 . . 151.82(17) ?
O7E V7 O18 . . 100.5(2) ?
O3 V7 O18 . . 154.80(17) ?
O10 V7 O18 . . 83.70(17) ?
O7 V7 O18 . . 83.10(17) ?
O7E V7 O2C . . 173.89(19) ?
O3 V7 O2C . . 81.35(15) ?
O10 V7 O2C . . 76.18(15) ?
O7 V7 O2C . . 76.23(15) ?
O18 V7 O2C . . 73.45(14) ?
O8E V8 O3 . . 105.8(2) ?
O8E V8 O9 . . 103.5(2) ?
O3 V8 O9 . . 91.99(18) ?
O8E V8 O8 . . 104.8(2) ?
O3 V8 O8 . . 88.41(18) ?
O9 V8 O8 . . 150.53(17) ?
O8E V8 O17 . . 100.3(2) ?
O3 V8 O17 . . 153.80(17) ?
O9 V8 O17 . . 84.52(17) ?
O8 V8 O17 . . 82.30(16) ?
O8E V8 O2C . . 173.9(2) ?
O3 V8 O2C . . 80.36(15) ?
O9 V8 O2C . . 75.98(14) ?
O8 V8 O2C . . 75.05(14) ?
O17 V8 O2C . . 73.59(14) ?
O15 Te1 O18 . . 105.31(18) ?
O15 Te1 O14 . . 97.35(17) ?
O18 Te1 O14 . . 96.93(18) ?
O15 Te1 O13 . . 95.61(17) ?
O18 Te1 O13 . . 95.62(17) ?
O14 Te1 O13 . . 158.89(16) ?
O15 Te1 O2C . . 166.18(16) ?
O18 Te1 O2C . . 88.46(16) ?
O14 Te1 O2C . . 81.97(15) ?
O13 Te1 O2C . . 81.48(15) ?
O15 Te1 O1C . . 88.51(16) ?
O18 Te1 O1C . . 166.14(16) ?
O14 Te1 O1C . . 82.10(15) ?
O13 Te1 O1C . . 81.65(15) ?
O2C Te1 O1C . . 77.71(14) ?
O17 Te2 O16 . . 104.49(18) ?
O17 Te2 O11 . . 96.53(17) ?
O16 Te2 O11 . . 97.11(17) ?
O17 Te2 O12 . . 96.35(17) ?
O16 Te2 O12 . . 95.45(17) ?
O11 Te2 O12 . . 159.15(16) ?
O17 Te2 O1C . . 166.67(16) ?
O16 Te2 O1C . . 88.83(17) ?
O11 Te2 O1C . . 81.94(15) ?
O12 Te2 O1C . . 81.75(15) ?
O17 Te2 O2C . . 88.63(16) ?
O16 Te2 O2C . . 166.84(17) ?
O11 Te2 O2C . . 82.04(14) ?
O12 Te2 O2C . . 81.94(15) ?
O1C Te2 O2C . . 78.04(14) ?
Te2 O1C Te1 . . 102.01(15) ?
Te2 O1C V4 . . 94.00(14) ?
Te1 O1C V4 . . 95.66(14) ?
Te2 O1C V2 . . 94.16(14) ?
Te1 O1C V2 . . 94.01(15) ?
V4 O1C V2 . . 165.78(17) ?
Te2 O1C V1 . . 168.96(19) ?
Te1 O1C V1 . . 89.03(13) ?
V4 O1C V1 . . 85.12(12) ?
V2 O1C V1 . . 84.64(12) ?
Te2 O1C V3 . . 88.27(13) ?
Te1 O1C V3 . . 169.63(18) ?
V4 O1C V3 . . 84.84(12) ?
V2 O1C V3 . . 83.79(12) ?
V1 O1C V3 . . 80.69(11) ?
Te2 O2C Te1 . . 102.24(15) ?
Te2 O2C V5 . . 94.46(14) ?
Te1 O2C V5 . . 94.28(14) ?
Te2 O2C V6 . . 94.38(14) ?
Te1 O2C V6 . . 94.46(13) ?
V5 O2C V6 . . 165.98(17) ?
Te2 O2C V7 . . 168.78(18) ?
Te1 O2C V7 . . 88.98(13) ?
V5 O2C V7 . . 84.49(12) ?
V6 O2C V7 . . 84.73(12) ?
Te2 O2C V8 . . 88.04(13) ?
Te1 O2C V8 . . 169.69(18) ?
V5 O2C V8 . . 85.54(12) ?
V6 O2C V8 . . 83.91(12) ?
V7 O2C V8 . . 80.74(11) ?
V1 O1 V3 . . 117.4(2) ?
V2 O2 V1 . . 116.8(2) ?
V7 O3 V8 . . 117.5(2) ?
V2 O4 V3 . . 118.6(2) ?
V4 O5 V1 . . 116.8(2) ?
V4 O6 V3 . . 118.0(2) ?
V5 O7 V7 . . 116.9(2) ?
V5 O8 V8 . . 117.5(2) ?
V6 O9 V8 . . 119.0(2) ?
V6 O10 V7 . . 118.1(2) ?
Te2 O11 V4 . . 107.03(17) ?
Te2 O11 V6 . . 107.39(17) ?
V4 O11 V6 . . 101.05(16) ?
Te2 O12 V2 . . 107.36(17) ?
Te2 O12 V5 . . 106.61(17) ?
V2 O12 V5 . . 101.10(17) ?
Te1 O13 V6 . . 107.13(18) ?
Te1 O13 V4 . . 106.28(16) ?
V6 O13 V4 . . 100.15(15) ?
Te1 O14 V5 . . 106.48(17) ?
Te1 O14 V2 . . 106.64(17) ?
V5 O14 V2 . . 100.86(17) ?
Te1 O15 V1 . . 108.51(19) ?
Te2 O16 V3 . . 109.4(2) ?
Te2 O17 V8 . . 109.70(19) ?
Te1 O18 V7 . . 109.11(19) ?
C5 N1 C1 . . 119.7(6) ?
N2 C1 N1 . . 122.8(6) ?
N2 C1 C2 . . 121.3(6) ?
N1 C1 C2 . . 115.9(6) ?
C3 C2 C1 . . 120.3(7) ?
C4 C3 C2 . . 121.4(7) ?
C3 C4 C5 . . 120.7(6) ?
C4 C5 N1 . . 122.1(7) ?
C10 N3 C6 . . 120.7(6) ?
N4 C6 C7 . . 121.6(6) ?
N4 C6 N3 . . 122.3(6) ?
C7 C6 N3 . . 116.1(6) ?
C8 C7 C6 . . 119.6(6) ?
C9 C8 C7 . . 122.6(6) ?
C8 C9 C10 . . 120.7(6) ?
C9 C10 N3 . . 120.2(7) ?
C15 N5 C11 . . 120.3(7) ?
N6 C11 C12 . . 122.2(6) ?
N6 C11 N5 . . 121.1(6) ?
C12 C11 N5 . . 116.6(6) ?
C13 C12 C11 . . 120.0(7) ?
C14 C13 C12 . . 121.4(7) ?
C13 C14 C15 . . 120.6(6) ?
N5 C15 C14 . . 121.1(7) ?
C20 N7 C16 . . 119.0(6) ?
N8 C16 C17 . . 122.6(6) ?
N8 C16 N7 . . 120.6(6) ?
C17 C16 N7 . . 116.8(6) ?
C18 C17 C16 . . 119.2(6) ?
C19 C18 C17 . . 122.1(7) ?
C20 C19 C18 . . 121.1(6) ?
C19 C20 N7 . . 121.9(7) ?
C25 N9 C21 . . 119.3(6) ?
N10 C21 N9 . . 122.3(6) ?
N10 C21 C22 . . 121.9(6) ?
N9 C21 C22 . . 115.8(6) ?
C23 C22 C21 . . 119.5(6) ?
C24 C23 C22 . . 122.7(6) ?
C25 C24 C23 . . 120.0(6) ?
C24 C25 N9 . . 122.5(6) ?

loop_
_geom_bond_atom_site_label_1
_geom_bond_atom_site_label_2
_geom_bond_site_symmetry_2
_geom_bond_distance
_geom_bond_publ_flag
V1 O1E . 1.595(4) ?
V1 O1 . 1.814(4) ?
V1 O2 . 1.867(4) ?
V1 O5 . 1.884(4) ?
V1 O15 . 2.067(4) ?
V1 O1C . 2.374(4) ?
V2 O2E . 1.601(4) ?
V2 O4 . 1.816(4) ?
V2 O2 . 1.818(4) ?
V2 O12 . 2.022(4) ?
V2 O14 . 2.039(4) ?
V2 O1C . 2.287(4) ?
V3 O3E . 1.611(4) ?
V3 O1 . 1.824(4) ?
V3 O4 . 1.848(4) ?
V3 O6 . 1.901(4) ?
V3 O16 . 2.041(4) ?
V3 O1C . 2.429(4) ?
V4 O6 . 1.809(4) ?
V4 O5 . 1.816(4) ?
V4 O11 . 2.030(4) ?
V4 O13 . 2.080(4) ?
V4 O1C . 2.285(4) ?
V5 O5E . 1.601(4) ?
V5 O7 . 1.808(4) ?
V5 O8 . 1.810(4) ?
V5 O14 . 2.034(4) ?
V5 O12 . 2.045(4) ?
V5 O2C . 2.277(4) ?
V6 O6E . 1.596(4) ?
V6 O9 . 1.813(4) ?
V6 O10 . 1.815(4) ?
V6 O13 . 2.022(4) ?
V6 O11 . 2.046(4) ?
V6 O2C . 2.296(4) ?
V7 O7E . 1.610(4) ?
V7 O3 . 1.810(4) ?
V7 O10 . 1.871(4) ?
V7 O7 . 1.879(4) ?
V7 O18 . 2.058(4) ?
V7 O2C . 2.396(4) ?
V8 O8E . 1.603(4) ?
V8 O3 . 1.835(4) ?
V8 O9 . 1.843(4) ?
V8 O8 . 1.918(4) ?
V8 O17 . 2.031(4) ?
V8 O2C . 2.414(4) ?
Te1 O15 . 1.769(4) ?
Te1 O18 . 1.774(4) ?
Te1 O14 . 1.931(4) ?
Te1 O13 . 1.950(4) ?
Te1 O2C . 2.052(4) ?
Te1 O1C . 2.063(4) ?
Te2 O17 . 1.774(4) ?
Te2 O16 . 1.789(4) ?
Te2 O11 . 1.916(4) ?
Te2 O12 . 1.923(4) ?
Te2 O1C . 2.048(4) ?
Te2 O2C . 2.052(4) ?
N1 C5 . 1.347(10) ?
N1 C1 . 1.409(8) ?
N2 C1 . 1.307(8) ?
C1 C2 . 1.420(9) ?
C2 C3 . 1.343(10) ?
C3 C4 . 1.321(10) ?
C4 C5 . 1.325(11) ?
N3 C10 . 1.366(10) ?
N3 C6 . 1.411(9) ?
N4 C6 . 1.330(8) ?
C6 C7 . 1.410(8) ?
C7 C8 . 1.345(10) ?
C8 C9 . 1.324(9) ?
C9 C10 . 1.334(10) ?
N5 C15 . 1.330(10) ?
N5 C11 . 1.425(9) ?
N6 C11 . 1.322(8) ?
C11 C12 . 1.381(9) ?
C12 C13 . 1.361(10) ?
C13 C14 . 1.323(11) ?
C14 C15 . 1.341(10) ?
N7 C20 . 1.357(9) ?
N7 C16 . 1.444(9) ?
N8 C16 . 1.319(8) ?
C16 C17 . 1.408(9) ?
C17 C18 . 1.364(10) ?
C18 C19 . 1.331(10) ?
C19 C20 . 1.322(10) ?
N9 C25 . 1.379(10) ?
N9 C21 . 1.404(9) ?
N10 C21 . 1.320(8) ?
C21 C22 . 1.430(9) ?
C22 C23 . 1.351(10) ?
C23 C24 . 1.316(10) ?
C24 C25 . 1.309(10) ?

loop_
_geom_hbond_atom_site_label_D
_geom_hbond_atom_site_label_H
_geom_hbond_atom_site_label_A
_geom_hbond_site_symmetry_A
_geom_hbond_distance_DH
_geom_hbond_distance_HA
_geom_hbond_distance_DA
_geom_hbond_angle_DHA
N1 H1 O6 3_556 0.86 2.57 3.426(8) 172
N2 H2A O1 3_556 0.86 2.26 3.105(8) 167
N2 H2B O3 3_656 0.86 2.50 3.006(7) 118
N2 H2B O10 3_656 0.86 2.28 3.121(8) 165
C4 H4 O3E . 0.93 2.44 2.995(8) 119
C4 H4 O8E 1_455 0.93 2.26 3.073(8) 146
C5 H5 O9 1_455 0.93 2.24 3.136(8) 161
N3 H3A O12 4_566 0.86 2.54 3.397(7) 175
N4 H4A O7 1_556 0.86 2.05 2.896(7) 168
N4 H4B O16 4_566 0.86 2.19 2.998(7) 156
C7 H7 O18 1_556 0.93 2.57 3.495(8) 171
C9 H9 O5 3_556 0.93 1.86 2.760(7) 161
N5 H5A O10 3_656 0.86 2.61 3.404(8) 154
N6 H6A O1E 1_656 0.86 2.14 2.922(8) 151
N6 H6B O7E 3_656 0.86 2.05 2.900(8) 171
C12 H12 O1E 1_656 0.93 2.63 3.312(9) 130
C14 H14 O8 4_566 0.93 1.78 2.703(7) 174
C14 H14 O17 4_566 0.93 2.62 3.146(8) 117
N7 H7A O15 1_656 0.86 2.48 3.308(8) 161
N8 H8A O3E 4_666 0.86 2.12 2.966(7) 169
N8 H8B O14 1_656 0.86 2.18 2.963(7) 152
C19 H19 O13 3_656 0.93 1.88 2.788(7) 165
C20 H20 O18 3_656 0.93 2.43 3.202(8) 140
N9 H9A O5E . 0.86 2.46 3.244(7) 151
N10 H10A O3 . 0.86 2.30 3.098(8) 155
N10 H10B O1 1_655 0.86 2.65 3.294(8) 132
N10 H10B O2 1_655 0.86 2.34 3.169(8) 162
C22 H22 O2E 1_655 0.93 2.29 3.189(8) 164
C24 H24 O4E 2_655 0.93 2.35 2.929(7) 120
C24 H24 O6E 2_655 0.93 2.61 3.153(7) 118
C24 H24 O11 4_565 0.93 2.48 3.003(7) 116
C10 H10 Cg1 . 0.93 3.07 3.902 151
C18 H18 Cg5 4_566 0.93 2.66 3.450 143
